data_7161160
loop_
_publ_author_name
'Rai, Aditya'
'Singh, Krishna Nand'

_publ_section_title
;
 Base-promoted synthesis of &#x3b1;,&#x3b2;-unsaturated amides <i>via</i>
 C-N bond formation using &#x3b1;,&#x3b2;-unsaturated acids and
 isothiocyanates.
;
_journal_issue 20
_journal_name_full 'Organic &amp; biomolecular chemistry'
_journal_page_first 4320
_journal_page_last 4324
_journal_paper_doi 10.1039/d6ob00514d
_journal_volume 24
_journal_year 2026
_chemical_formula_sum 'C15 H12 Cl N O'
_chemical_formula_weight 257.71
_space_group_crystal_system orthorhombic
_space_group_IT_number 61
_space_group_name_Hall '-P 2ac 2ab'
_space_group_name_H-M_alt 'P b c a'
_atom_sites_solution_hydrogens mixed
_audit_creation_method SHELXL-2019/3
_audit_update_record
;
2026-01-02 deposited with the CCDC.	2026-05-08 downloaded from the CCDC.
;
_cell_angle_alpha 90
_cell_angle_beta 90
_cell_angle_gamma 90
_cell_formula_units_Z 8
_cell_length_a 12.4472(2)
_cell_length_b 9.62130(10)
_cell_length_c 21.8930(2)
_cell_measurement_temperature 293(2)
_cell_volume 2621.87(6)
_computing_structure_refinement 'SHELXL-2019/2 (Sheldrick, 2019)'
_computing_structure_solution 'SHELXT 2018/2 (Sheldrick, 2018)'
_diffrn_ambient_temperature 293(2)
_diffrn_measured_fraction_theta_full 1.000
_diffrn_measured_fraction_theta_max 0.997
_diffrn_radiation_type CuK\a
_diffrn_radiation_wavelength 1.54184
_diffrn_reflns_av_R_equivalents 0.0289
_diffrn_reflns_av_unetI/netI 0.0145
_diffrn_reflns_Laue_measured_fraction_full 1.000
_diffrn_reflns_Laue_measured_fraction_max 0.997
_diffrn_reflns_limit_h_max 14
_diffrn_reflns_limit_h_min -14
_diffrn_reflns_limit_k_max 8
_diffrn_reflns_limit_k_min -11
_diffrn_reflns_limit_l_max 26
_diffrn_reflns_limit_l_min -26
_diffrn_reflns_number 23950
_diffrn_reflns_point_group_measured_fraction_full 1.000
_diffrn_reflns_point_group_measured_fraction_max 0.997
_diffrn_reflns_theta_full 67.684
_diffrn_reflns_theta_max 68.102
_diffrn_reflns_theta_min 4.038
_exptl_absorpt_coefficient_mu 2.463
_exptl_crystal_density_diffrn 1.306
_exptl_crystal_F_000 1072
_refine_diff_density_max 0.124
_refine_diff_density_min -0.253
_refine_diff_density_rms 0.038
_refine_ls_extinction_method none
_refine_ls_goodness_of_fit_ref 0.915
_refine_ls_hydrogen_treatment mixed
_refine_ls_matrix_type full
_refine_ls_number_parameters 167
_refine_ls_number_reflns 2385
_refine_ls_number_restraints 0
_refine_ls_restrained_S_all 0.915
_refine_ls_R_factor_all 0.0398
_refine_ls_R_factor_gt 0.0345
_refine_ls_shift/su_max 0.000
_refine_ls_shift/su_mean 0.000
_refine_ls_structure_factor_coef Fsqd
_refine_ls_weighting_details 'w=1/[\s^2^(Fo^2^)+(0.0766P)^2^+0.6995P] where P=(Fo^2^+2Fc^2^)/3'
_refine_ls_weighting_scheme calc
_refine_ls_wR_factor_gt 0.1063
_refine_ls_wR_factor_ref 0.1128
_reflns_Friedel_coverage 0.000
_reflns_number_gt 2102
_reflns_number_total 2385
_reflns_threshold_expression 'I > 2\s(I)'
_cod_data_source_file d6ob00514d2.cif
_cod_data_source_block shelx
_cod_depositor_comments 'Adding full bibliography for 7161160.cif.'
_cod_database_code 7161160
_shelx_shelxl_version_number 2019/3
_shelx_space_group_comment
;
The symmetry employed for this shelxl refinement is uniquely defined
by the following loop, which should always be used as a source of
symmetry information in preference to the above space-group names.
They are only intended as comments.
;

loop_
_space_group_symop_operation_xyz
'x, y, z'
'-x+1/2, -y, z+1/2'
'-x, y+1/2, -z+1/2'
'x+1/2, -y+1/2, -z'
'-x, -y, -z'
'x-1/2, y, -z-1/2'
'x, -y-1/2, z-1/2'
'-x-1/2, y-1/2, z'

loop_
_atom_site_label
_atom_site_type_symbol
_atom_site_fract_x
_atom_site_fract_y
_atom_site_fract_z
_atom_site_U_iso_or_equiv
_atom_site_adp_type
_atom_site_occupancy
_atom_site_site_symmetry_order
_atom_site_calc_flag
_atom_site_refinement_flags_posn
_atom_site_refinement_flags_adp
_atom_site_refinement_flags_occupancy
_atom_site_disorder_assembly
_atom_site_disorder_group
Cl1 Cl 0.14164(3) 0.52806(5) 0.49935(2) 0.06717(19) Uani 1 1 d . . . . .
O1 O 0.78414(9) 0.69679(11) 0.64878(6) 0.0622(3) Uani 1 1 d . . . . .
N1 N 0.82114(11) 0.46751(13) 0.66229(6) 0.0485(3) Uani 1 1 d . . . . .
C10 C 0.93101(13) 0.47378(15) 0.67752(7) 0.0482(4) Uani 1 1 d . . . . .
C9 C 0.75526(12) 0.57405(15) 0.64739(7) 0.0472(3) Uani 1 1 d . . . . .
C4 C 0.47466(12) 0.59153(15) 0.57578(7) 0.0486(3) Uani 1 1 d . . . . .
C8 C 0.64650(12) 0.53147(15) 0.62868(8) 0.0497(4) Uani 1 1 d . . . . .
H8 H 0.622183 0.442533 0.637936 0.060 Uiso 1 1 calc R U . . .
C1 C 0.27051(12) 0.55101(16) 0.52859(7) 0.0505(4) Uani 1 1 d . . . . .
C7 C 0.58292(12) 0.61845(15) 0.59880(7) 0.0506(4) Uani 1 1 d . . . . .
H7 H 0.610322 0.706890 0.591643 0.061 Uiso 1 1 calc R U . . .
C2 C 0.33126(15) 0.65949(18) 0.50766(8) 0.0595(4) Uani 1 1 d . . . . .
H2 H 0.304535 0.718895 0.477792 0.071 Uiso 1 1 calc R U . . .
C3 C 0.43244(14) 0.67954(17) 0.53140(9) 0.0598(4) Uani 1 1 d . . . . .
H3 H 0.473610 0.753694 0.517450 0.072 Uiso 1 1 calc R U . . .
C5 C 0.41111(14) 0.48108(18) 0.59552(8) 0.0598(4) Uani 1 1 d . . . . .
H5 H 0.437738 0.420244 0.624856 0.072 Uiso 1 1 calc R U . . .
C6 C 0.30922(14) 0.46046(18) 0.57223(9) 0.0611(4) Uani 1 1 d . . . . .
H6 H 0.267307 0.386610 0.585765 0.073 Uiso 1 1 calc R U . . .
C15 C 0.97414(15) 0.3646(2) 0.71038(8) 0.0648(5) Uani 1 1 d . . . . .
H15 H 0.930133 0.292097 0.723114 0.078 Uiso 1 1 calc R U . . .
C11 C 0.99765(13) 0.58123(19) 0.65867(9) 0.0626(4) Uani 1 1 d . . . . .
H11 H 0.970002 0.654933 0.636123 0.075 Uiso 1 1 calc R U . . .
C12 C 1.10555(16) 0.5777(2) 0.67372(11) 0.0756(5) Uani 1 1 d . . . . .
H12 H 1.149992 0.650238 0.661485 0.091 Uiso 1 1 calc R U . . .
C13 C 1.14802(16) 0.4699(3) 0.70616(10) 0.0807(7) Uani 1 1 d . . . . .
H13 H 1.220763 0.468907 0.715847 0.097 Uiso 1 1 calc R U . . .
C14 C 1.08253(18) 0.3627(3) 0.72443(10) 0.0821(6) Uani 1 1 d . . . . .
H14 H 1.111146 0.288606 0.746319 0.099 Uiso 1 1 calc R U . . .
H1 H 0.7937(15) 0.385(2) 0.6624(9) 0.062(5) Uiso 1 1 d . . . . .

loop_
_atom_site_aniso_label
_atom_site_aniso_U_11
_atom_site_aniso_U_22
_atom_site_aniso_U_33
_atom_site_aniso_U_23
_atom_site_aniso_U_13
_atom_site_aniso_U_12
Cl1 0.0508(3) 0.0594(3) 0.0914(4) 0.0081(2) -0.0133(2) -0.00226(17)
O1 0.0557(7) 0.0320(6) 0.0989(9) -0.0010(5) -0.0114(6) 0.0004(5)
N1 0.0495(7) 0.0329(7) 0.0631(8) 0.0019(5) -0.0018(6) 0.0005(5)
C10 0.0510(9) 0.0435(8) 0.0501(8) -0.0052(6) -0.0017(6) 0.0044(6)
C9 0.0497(8) 0.0342(7) 0.0576(8) 0.0000(6) 0.0003(7) 0.0015(6)
C4 0.0482(8) 0.0380(7) 0.0596(8) -0.0015(6) -0.0003(7) 0.0030(6)
C8 0.0490(9) 0.0363(8) 0.0640(9) 0.0007(6) -0.0003(7) -0.0014(6)
C1 0.0451(8) 0.0444(8) 0.0619(9) -0.0028(6) -0.0009(7) 0.0034(6)
C7 0.0507(8) 0.0366(8) 0.0645(9) 0.0001(6) -0.0006(7) -0.0009(6)
C2 0.0586(10) 0.0435(9) 0.0764(11) 0.0113(7) -0.0097(8) 0.0008(7)
C3 0.0558(9) 0.0423(8) 0.0813(11) 0.0128(7) -0.0069(8) -0.0044(7)
C5 0.0539(9) 0.0556(10) 0.0698(10) 0.0183(8) -0.0049(8) -0.0026(7)
C6 0.0533(9) 0.0552(10) 0.0748(11) 0.0151(8) -0.0002(8) -0.0084(7)
C15 0.0701(11) 0.0593(10) 0.0649(10) 0.0082(8) -0.0100(8) 0.0060(9)
C11 0.0521(9) 0.0556(10) 0.0802(11) 0.0032(8) 0.0017(8) 0.0019(8)
C12 0.0535(10) 0.0834(14) 0.0900(13) -0.0051(11) 0.0037(10) -0.0058(10)
C13 0.0552(11) 0.114(2) 0.0729(12) -0.0101(12) -0.0123(9) 0.0097(11)
C14 0.0766(13) 0.0974(16) 0.0724(11) 0.0101(11) -0.0204(10) 0.0216(12)

loop_
_atom_type_symbol
_atom_type_description
_atom_type_scat_dispersion_real
_atom_type_scat_dispersion_imag
_atom_type_scat_source
C C 0.0181 0.0091 'International Tables Vol C Tables 4.2.6.8 and 6.1.1.4'
H H 0.0000 0.0000 'International Tables Vol C Tables 4.2.6.8 and 6.1.1.4'
Cl Cl 0.3639 0.7018 'International Tables Vol C Tables 4.2.6.8 and 6.1.1.4'
N N 0.0311 0.0180 'International Tables Vol C Tables 4.2.6.8 and 6.1.1.4'
O O 0.0492 0.0322 'International Tables Vol C Tables 4.2.6.8 and 6.1.1.4'

loop_
_geom_angle_atom_site_label_1
_geom_angle_atom_site_label_2
_geom_angle_atom_site_label_3
_geom_angle
_geom_angle_site_symmetry_1
_geom_angle_site_symmetry_3
_geom_angle_publ_flag
C9 N1 C10 127.81(13) . . ?
C9 N1 H1 117.1(13) . . ?
C10 N1 H1 115.0(12) . . ?
C15 C10 C11 119.25(16) . . ?
C15 C10 N1 117.90(15) . . ?
C11 C10 N1 122.79(14) . . ?
O1 C9 N1 122.84(14) . . ?
O1 C9 C8 122.72(13) . . ?
N1 C9 C8 114.44(13) . . ?
C3 C4 C5 117.78(15) . . ?
C3 C4 C7 118.75(14) . . ?
C5 C4 C7 123.47(14) . . ?
C7 C8 C9 120.72(14) . . ?
C7 C8 H8 119.6 . . ?
C9 C8 H8 119.6 . . ?
C2 C1 C6 121.38(15) . . ?
C2 C1 Cl1 118.88(13) . . ?
C6 C1 Cl1 119.75(13) . . ?
C8 C7 C4 127.52(14) . . ?
C8 C7 H7 116.2 . . ?
C4 C7 H7 116.2 . . ?
C1 C2 C3 119.11(15) . . ?
C1 C2 H2 120.4 . . ?
C3 C2 H2 120.4 . . ?
C2 C3 C4 121.60(15) . . ?
C2 C3 H3 119.2 . . ?
C4 C3 H3 119.2 . . ?
C6 C5 C4 121.08(15) . . ?
C6 C5 H5 119.5 . . ?
C4 C5 H5 119.5 . . ?
C1 C6 C5 119.05(15) . . ?
C1 C6 H6 120.5 . . ?
C5 C6 H6 120.5 . . ?
C10 C15 C14 120.32(19) . . ?
C10 C15 H15 119.8 . . ?
C14 C15 H15 119.8 . . ?
C12 C11 C10 119.41(18) . . ?
C12 C11 H11 120.3 . . ?
C10 C11 H11 120.3 . . ?
C13 C12 C11 121.3(2) . . ?
C13 C12 H12 119.4 . . ?
C11 C12 H12 119.4 . . ?
C12 C13 C14 119.50(19) . . ?
C12 C13 H13 120.2 . . ?
C14 C13 H13 120.2 . . ?
C13 C14 C15 120.2(2) . . ?
C13 C14 H14 119.9 . . ?
C15 C14 H14 119.9 . . ?

loop_
_geom_bond_atom_site_label_1
_geom_bond_atom_site_label_2
_geom_bond_distance
_geom_bond_site_symmetry_2
_geom_bond_publ_flag
Cl1 C1 1.7411(16) . ?
O1 C9 1.2349(18) . ?
N1 C9 1.3526(19) . ?
N1 C10 1.409(2) . ?
N1 H1 0.86(2) . ?
C10 C15 1.382(2) . ?
C10 C11 1.388(2) . ?
C9 C8 1.472(2) . ?
C4 C3 1.392(2) . ?
C4 C5 1.393(2) . ?
C4 C7 1.462(2) . ?
C8 C7 1.325(2) . ?
C8 H8 0.9300 . ?
C1 C2 1.368(2) . ?
C1 C6 1.380(2) . ?
C7 H7 0.9300 . ?
C2 C3 1.376(2) . ?
C2 H2 0.9300 . ?
C3 H3 0.9300 . ?
C5 C6 1.381(3) . ?
C5 H5 0.9300 . ?
C6 H6 0.9300 . ?
C15 C14 1.384(3) . ?
C15 H15 0.9300 . ?
C11 C12 1.383(3) . ?
C11 H11 0.9300 . ?
C12 C13 1.364(3) . ?
C12 H12 0.9300 . ?
C13 C14 1.374(3) . ?
C13 H13 0.9300 . ?
C14 H14 0.9300 . ?

loop_
_geom_hbond_atom_site_label_D
_geom_hbond_atom_site_label_H
_geom_hbond_atom_site_label_A
_geom_hbond_distance_DH
_geom_hbond_distance_HA
_geom_hbond_distance_DA
_geom_hbond_angle_DHA
_geom_hbond_site_symmetry_A
_geom_hbond_publ_flag
C8 H8 O1 0.93 2.65 3.3627(18) 134.3 8_755 yes
C11 H11 O1 0.93 2.36 2.889(2) 115.4 . yes
N1 H1 O1 0.86(2) 2.08(2) 2.9307(17) 170.4(18) 8_755 yes

loop_
_geom_torsion_atom_site_label_1
_geom_torsion_atom_site_label_2
_geom_torsion_atom_site_label_3
_geom_torsion_atom_site_label_4
_geom_torsion
_geom_torsion_site_symmetry_1
_geom_torsion_site_symmetry_2
_geom_torsion_site_symmetry_3
_geom_torsion_site_symmetry_4
_geom_torsion_publ_flag
C9 N1 C10 C15 158.67(16) . . . . ?
C9 N1 C10 C11 -24.2(2) . . . . ?
C10 N1 C9 O1 -4.3(3) . . . . ?
C10 N1 C9 C8 174.99(14) . . . . ?
O1 C9 C8 C7 16.3(2) . . . . ?
N1 C9 C8 C7 -163.08(15) . . . . ?
C9 C8 C7 C4 178.33(14) . . . . ?
C3 C4 C7 C8 -162.11(17) . . . . ?
C5 C4 C7 C8 17.3(3) . . . . ?
C6 C1 C2 C3 -1.0(3) . . . . ?
Cl1 C1 C2 C3 178.87(14) . . . . ?
C1 C2 C3 C4 0.5(3) . . . . ?
C5 C4 C3 C2 0.3(3) . . . . ?
C7 C4 C3 C2 179.71(16) . . . . ?
C3 C4 C5 C6 -0.6(3) . . . . ?
C7 C4 C5 C6 179.97(16) . . . . ?
C2 C1 C6 C5 0.6(3) . . . . ?
Cl1 C1 C6 C5 -179.21(14) . . . . ?
C4 C5 C6 C1 0.2(3) . . . . ?
C11 C10 C15 C14 0.1(3) . . . . ?
N1 C10 C15 C14 177.38(17) . . . . ?
C15 C10 C11 C12 -0.7(3) . . . . ?
N1 C10 C11 C12 -177.82(17) . . . . ?
C10 C11 C12 C13 0.7(3) . . . . ?
C11 C12 C13 C14 -0.1(3) . . . . ?
C12 C13 C14 C15 -0.4(3) . . . . ?
C10 C15 C14 C13 0.4(3) . . . . ?
